data_2205484
loop_
_publ_author_name
'Butcher, Ray J.'
'Basu Baul, Tushar S. '
'Singh, Keisham Surjit'
'Smith, Frank E.'

_publ_section_title
;
 A quasi-planar polyaromatic compound containing an azo and a Schiff
 base linkage
;
_journal_issue 4
_journal_name_full 'Acta Crystallographica Section E'
_journal_page_first o1007
_journal_page_last o1009
_journal_paper_doi 10.1107/S1600536805007373
_journal_volume 61
_journal_year 2005
_chemical_formula_iupac 'C20 H14 Cl N3 O3, 0.5H2 O'
_chemical_formula_moiety 'C20 H14 Cl N3 O3, 0.5H2 O'
_chemical_formula_sum 'C20 H15 Cl N3 O3.5'
_chemical_formula_weight 388.80
_chemical_melting_point 498.5(5)
_chemical_name_systematic
;
2-{(E)-3-[(E)-4-chlorophenylimino]-4-hydroxyphenyldiazenyl}benzoic acid
hemihydrate
;
_space_group_IT_number 15
_symmetry_cell_setting monoclinic
_symmetry_space_group_name_Hall '-C 2yc'
_symmetry_space_group_name_H-M 'C 1 2/c 1'
_atom_sites_solution_hydrogens geom
_atom_sites_solution_primary direct
_atom_sites_solution_secondary difmap
_audit_creation_method SHELXL-97
_cell_angle_alpha 90.00
_cell_angle_beta 91.69(2)
_cell_angle_gamma 90.00
_cell_formula_units_Z 8
_cell_length_a 13.2451(19)
_cell_length_b 21.668(4)
_cell_length_c 12.664(2)
_cell_measurement_reflns_used 49
_cell_measurement_temperature 293(2)
_cell_measurement_theta_max 27.75
_cell_measurement_theta_min 5.35
_cell_volume 3632.9(10)
_computing_cell_refinement XSCANS
_computing_data_collection 'XSCANS (Siemens, 1994)'
_computing_data_reduction 'SHELXTL97 (Sheldrick, 1997)'
_computing_molecular_graphics SHELXTL97
_computing_publication_material SHELXTL97
_computing_structure_refinement SHELXTL97
_computing_structure_solution SHELXTL97
_diffrn_ambient_temperature 293(2)
_diffrn_measured_fraction_theta_full 0.998
_diffrn_measured_fraction_theta_max 0.998
_diffrn_measurement_device_type 'Bruker P4'
_diffrn_measurement_method 2\q/\w
_diffrn_radiation_monochromator graphite
_diffrn_radiation_source 'fine-focus sealed tube'
_diffrn_radiation_type CuK\a
_diffrn_radiation_wavelength 1.54178
_diffrn_reflns_av_R_equivalents 0.0368
_diffrn_reflns_av_sigmaI/netI 0.0465
_diffrn_reflns_limit_h_max 16
_diffrn_reflns_limit_h_min 0
_diffrn_reflns_limit_k_max 26
_diffrn_reflns_limit_k_min 0
_diffrn_reflns_limit_l_max 15
_diffrn_reflns_limit_l_min -15
_diffrn_reflns_number 3534
_diffrn_reflns_theta_full 69.06
_diffrn_reflns_theta_max 69.06
_diffrn_reflns_theta_min 3.91
_diffrn_standards_decay_% 0.3
_diffrn_standards_interval_count 97
_diffrn_standards_number 3
_exptl_absorpt_coefficient_mu 2.121
_exptl_absorpt_correction_T_max 0.552
_exptl_absorpt_correction_T_min 0.415
_exptl_absorpt_correction_type refdelf
_exptl_absorpt_process_details '(SHELX97; Sheldrick, 1998)'
_exptl_crystal_colour red
_exptl_crystal_density_diffrn 1.422
_exptl_crystal_density_method 'not measured'
_exptl_crystal_description prism
_exptl_crystal_F_000 1608
_exptl_crystal_size_max 0.50
_exptl_crystal_size_mid 0.35
_exptl_crystal_size_min 0.28
_refine_diff_density_max 0.204
_refine_diff_density_min -0.252
_refine_ls_extinction_method none
_refine_ls_goodness_of_fit_ref 1.061
_refine_ls_hydrogen_treatment constr
_refine_ls_matrix_type full
_refine_ls_number_parameters 254
_refine_ls_number_reflns 3382
_refine_ls_number_restraints 1
_refine_ls_restrained_S_all 1.061
_refine_ls_R_factor_all 0.1404
_refine_ls_R_factor_gt 0.0761
_refine_ls_shift/su_max 0.000
_refine_ls_shift/su_mean 0.000
_refine_ls_structure_factor_coef Fsqd
_refine_ls_weighting_details 'calc w = 1/[\s^2^(Fo^2^)+(0.0577P)^2^+7.4356P] where P = (Fo^2^+2Fc^2^)/3'
_refine_ls_weighting_scheme calc
_refine_ls_wR_factor_gt 0.1585
_refine_ls_wR_factor_ref 0.2159
_reflns_number_gt 1707
_reflns_number_total 3382
_reflns_threshold_expression I>2\s(I)
_cod_data_source_file gh6012.cif
_cod_data_source_block I
_cod_depositor_comments
;
The following automatic conversions were performed:

'_chemical_melting_point' value '498-499' was changed to '498.5(5)' -
the average value was taken and precision was estimated.

Automatic conversion script
Id: cif_fix_values 1646 2011-03-28 12:23:43Z adriana 

The following automatic conversions were performed:

'_chemical_melting_point' value '498-499' was changed to '498.5(5)' -
the average value was taken and precision was estimated.

Automatic conversion script
Id: cif_fix_values 1715 2011-07-08 13:25:40Z adriana 
;
_cod_original_cell_volume 3632.8(10)
_cod_original_sg_symbol_H-M 'C 2/c'
_cod_original_formula_sum 'C20 H15 Cl N3 O3.50'
_cod_database_code 2205484
_cod_database_fobs_code 2205484

loop_
_symmetry_equiv_pos_as_xyz
'x, y, z'
'-x, y, -z+1/2'
'x+1/2, y+1/2, z'
'-x+1/2, y+1/2, -z+1/2'
'-x, -y, -z'
'x, -y, z-1/2'
'-x+1/2, -y+1/2, -z'
'x+1/2, -y+1/2, z-1/2'

loop_
_atom_site_label
_atom_site_fract_x
_atom_site_fract_y
_atom_site_fract_z
_atom_site_U_iso_or_equiv
_atom_site_adp_type
_atom_site_calc_flag
_atom_site_refinement_flags
_atom_site_occupancy
_atom_site_type_symbol
Cl 0.40742(17) 0.07579(9) 1.12841(12) 0.1232(8) Uani d . 1 Cl
O1 0.4080(4) 0.37481(19) -0.0762(3) 0.1179(17) Uani d . 1 O
O2 0.3795(3) 0.30536(16) 0.0423(3) 0.0853(11) Uani d . 1 O
H2O 0.3767 0.3029 0.1067 0.102 Uiso calc R 1 H
O3 0.3182(4) 0.09637(16) 0.4948(3) 0.0943(13) Uani d . 1 O
H3O 0.3265 0.0968 0.5592 0.113 Uiso calc R 1 H
O1W 0.5000 0.3132(3) -0.2500 0.117(2) Uani d SD 1 O
H1W1 0.480(7) 0.337(3) -0.202(5) 0.176 Uiso d D 1 H
N1 0.3712(3) 0.33810(18) 0.2377(3) 0.0639(10) Uani d . 1 N
N2 0.3807(3) 0.33039(18) 0.3368(3) 0.0671(10) Uani d . 1 N
N3 0.3639(3) 0.13951(18) 0.6768(3) 0.0648(10) Uani d . 1 N
C1 0.3930(4) 0.3631(2) 0.0152(4) 0.0778(15) Uani d . 1 C
C2 0.3843(4) 0.4122(2) 0.0964(4) 0.0653(12) Uani d . 1 C
C3 0.3863(4) 0.4728(2) 0.0619(4) 0.0793(15) Uani d . 1 C
H3A 0.3932 0.4808 -0.0096 0.095 Uiso calc R 1 H
C4 0.3782(4) 0.5214(2) 0.1313(4) 0.0815(16) Uani d . 1 C
H4A 0.3793 0.5617 0.1064 0.098 Uiso calc R 1 H
C5 0.3685(4) 0.5101(2) 0.2382(4) 0.0796(15) Uani d . 1 C
H5A 0.3629 0.5428 0.2851 0.096 Uiso calc R 1 H
C6 0.3671(4) 0.4502(2) 0.2751(4) 0.0689(13) Uani d . 1 C
H6A 0.3603 0.4426 0.3468 0.083 Uiso calc R 1 H
C7 0.3758(3) 0.4010(2) 0.2049(4) 0.0621(12) Uani d . 1 C
C8 0.3666(4) 0.2690(2) 0.3703(4) 0.0647(12) Uani d . 1 C
C9 0.3358(4) 0.2192(2) 0.3061(4) 0.0796(15) Uani d . 1 C
H9A 0.3265 0.2249 0.2337 0.096 Uiso calc R 1 H
C10 0.3195(5) 0.1626(3) 0.3493(4) 0.0884(17) Uani d . 1 C
H10A 0.2982 0.1301 0.3060 0.106 Uiso calc R 1 H
C11 0.3340(4) 0.1527(2) 0.4566(4) 0.0736(14) Uani d . 1 C
C12 0.3668(3) 0.2014(2) 0.5231(4) 0.0627(12) Uani d . 1 C
C13 0.3816(3) 0.2593(2) 0.4780(4) 0.0635(12) Uani d . 1 C
H13A 0.4020 0.2921 0.5210 0.076 Uiso calc R 1 H
C14 0.3806(4) 0.1925(2) 0.6351(4) 0.0687(13) Uani d . 1 C
H14A 0.4018 0.2253 0.6777 0.082 Uiso calc R 1 H
C15 0.3749(3) 0.1282(2) 0.7860(4) 0.0628(12) Uani d . 1 C
C16 0.3841(4) 0.0665(2) 0.8162(4) 0.0704(13) Uani d . 1 C
H16A 0.3838 0.0360 0.7646 0.084 Uiso calc R 1 H
C17 0.3936(4) 0.0501(2) 0.9204(4) 0.0758(14) Uani d . 1 C
H17A 0.3999 0.0088 0.9395 0.091 Uiso calc R 1 H
C18 0.3939(4) 0.0952(2) 0.9963(4) 0.0769(14) Uani d . 1 C
C19 0.3828(4) 0.1565(2) 0.9695(4) 0.0742(14) Uani d . 1 C
H19A 0.3817 0.1867 1.0218 0.089 Uiso calc R 1 H
C20 0.3733(4) 0.1726(2) 0.8645(4) 0.0688(13) Uani d . 1 C
H20A 0.3658 0.2140 0.8460 0.083 Uiso calc R 1 H

loop_
_atom_site_aniso_label
_atom_site_aniso_U_11
_atom_site_aniso_U_22
_atom_site_aniso_U_33
_atom_site_aniso_U_12
_atom_site_aniso_U_13
_atom_site_aniso_U_23
Cl 0.190(2) 0.1074(13) 0.0734(10) 0.0265(13) 0.0230(11) 0.0125(9)
O1 0.192(5) 0.091(3) 0.073(3) 0.024(3) 0.040(3) 0.009(2)
O2 0.113(3) 0.066(2) 0.078(2) 0.005(2) 0.022(2) -0.0022(18)
O3 0.140(4) 0.064(2) 0.079(2) -0.014(2) 0.006(3) 0.0007(19)
O1W 0.169(7) 0.078(4) 0.107(5) 0.000 0.033(5) 0.000
N1 0.059(2) 0.064(2) 0.070(3) 0.0050(19) 0.0088(19) 0.009(2)
N2 0.067(3) 0.061(2) 0.073(3) -0.001(2) 0.009(2) 0.006(2)
N3 0.065(3) 0.062(2) 0.068(2) -0.0007(19) 0.0080(19) 0.0076(19)
C1 0.093(4) 0.066(3) 0.075(3) 0.008(3) 0.013(3) 0.002(3)
C2 0.068(3) 0.061(3) 0.067(3) 0.004(2) 0.008(2) 0.009(2)
C3 0.094(4) 0.065(3) 0.079(4) -0.001(3) 0.008(3) 0.013(3)
C4 0.100(4) 0.055(3) 0.089(4) -0.001(3) 0.003(3) 0.007(3)
C5 0.090(4) 0.057(3) 0.091(4) -0.005(3) 0.000(3) -0.008(3)
C6 0.077(3) 0.066(3) 0.064(3) -0.002(3) 0.006(2) -0.002(2)
C7 0.054(3) 0.061(3) 0.072(3) 0.000(2) 0.007(2) 0.007(2)
C8 0.065(3) 0.063(3) 0.067(3) -0.002(2) 0.013(2) 0.006(2)
C9 0.105(4) 0.070(3) 0.066(3) -0.009(3) 0.020(3) -0.002(3)
C10 0.121(5) 0.070(3) 0.074(3) -0.016(3) 0.011(3) -0.005(3)
C11 0.089(4) 0.057(3) 0.076(3) -0.001(3) 0.013(3) 0.003(2)
C12 0.058(3) 0.062(3) 0.069(3) -0.003(2) 0.013(2) -0.001(2)
C13 0.055(3) 0.063(3) 0.072(3) -0.005(2) 0.006(2) 0.003(2)
C14 0.063(3) 0.073(3) 0.070(3) -0.002(3) 0.007(2) 0.003(2)
C15 0.054(3) 0.064(3) 0.070(3) -0.007(2) 0.004(2) 0.009(2)
C16 0.079(3) 0.058(3) 0.074(3) -0.004(2) 0.012(3) -0.001(2)
C17 0.094(4) 0.059(3) 0.075(3) 0.006(3) 0.010(3) 0.008(2)
C18 0.090(4) 0.071(3) 0.070(3) 0.005(3) 0.011(3) -0.002(3)
C19 0.085(4) 0.064(3) 0.074(3) -0.005(3) 0.012(3) -0.005(3)
C20 0.071(3) 0.054(3) 0.081(3) -0.002(2) 0.007(3) 0.002(2)

loop_
_atom_type_symbol
_atom_type_description
_atom_type_scat_dispersion_real
_atom_type_scat_dispersion_imag
_atom_type_scat_source
C C 0.0181 0.0091 'International Tables Vol C Tables 4.2.6.8 and 6.1.1.4'
H H 0.0000 0.0000 'International Tables Vol C Tables 4.2.6.8 and 6.1.1.4'
N N 0.0311 0.0180 'International Tables Vol C Tables 4.2.6.8 and 6.1.1.4'
O O 0.0492 0.0322 'International Tables Vol C Tables 4.2.6.8 and 6.1.1.4'
Cl Cl 0.3639 0.7018 'International Tables Vol C Tables 4.2.6.8 and 6.1.1.4'

loop_
_geom_angle_atom_site_label_1
_geom_angle_atom_site_label_2
_geom_angle_atom_site_label_3
_geom_angle
_geom_angle_publ_flag
C1 O2 H2O 109.5 ?
C11 O3 H3O 109.5 ?
N2 N1 C7 114.2(4) y
N1 N2 C8 114.3(4) y
C14 N3 C15 123.0(4) y
O1 C1 O2 118.6(5) y
O1 C1 C2 122.1(5) y
O2 C1 C2 119.2(5) y
C3 C2 C7 118.4(5) ?
C3 C2 C1 117.3(5) ?
C7 C2 C1 124.3(4) ?
C4 C3 C2 121.4(5) ?
C4 C3 H3A 119.3 ?
C2 C3 H3A 119.3 ?
C3 C4 C5 120.0(5) ?
C3 C4 H4A 120.0 ?
C5 C4 H4A 120.0 ?
C6 C5 C4 120.0(5) ?
C6 C5 H5A 120.0 ?
C4 C5 H5A 120.0 ?
C5 C6 C7 120.1(5) ?
C5 C6 H6A 120.0 ?
C7 C6 H6A 120.0 ?
C6 C7 C2 120.1(4) ?
C6 C7 N1 122.6(4) y
C2 C7 N1 117.1(4) y
C13 C8 C9 119.0(5) ?
C13 C8 N2 114.9(4) y
C9 C8 N2 126.1(4) y
C10 C9 C8 120.4(5) ?
C10 C9 H9A 119.8 ?
C8 C9 H9A 119.8 ?
C9 C10 C11 120.9(5) ?
C9 C10 H10A 119.6 ?
C11 C10 H10A 119.6 ?
O3 C11 C10 118.6(5) ?
O3 C11 C12 121.1(5) ?
C10 C11 C12 120.2(5) ?
C13 C12 C11 118.2(5) ?
C13 C12 C14 120.5(5) ?
C11 C12 C14 121.2(5) ?
C8 C13 C12 121.3(5) ?
C8 C13 H13A 119.4 ?
C12 C13 H13A 119.4 ?
N3 C14 C12 120.3(5) y
N3 C14 H14A 119.8 ?
C12 C14 H14A 119.8 ?
C20 C15 C16 118.2(5) ?
C20 C15 N3 125.5(4) y
C16 C15 N3 116.3(4) y
C17 C16 C15 121.3(5) ?
C17 C16 H16A 119.4 ?
C15 C16 H16A 119.4 ?
C16 C17 C18 119.2(5) ?
C16 C17 H17A 120.4 ?
C18 C17 H17A 120.4 ?
C17 C18 C19 121.2(5) ?
C17 C18 Cl 120.2(4) ?
C19 C18 Cl 118.7(4) ?
C20 C19 C18 119.2(5) ?
C20 C19 H19A 120.4 ?
C18 C19 H19A 120.4 ?
C19 C20 C15 120.9(5) ?
C19 C20 H20A 119.5 ?
C15 C20 H20A 119.5 ?

loop_
_geom_bond_atom_site_label_1
_geom_bond_atom_site_label_2
_geom_bond_distance
_geom_bond_publ_flag
Cl C18 1.730(5) y
O1 C1 1.207(6) y
O2 C1 1.311(6) y
O2 H2O 0.8200 ?
O3 C11 1.333(6) y
O3 H3O 0.8200 ?
O1W H1W1 0.852(10) ?
N1 N2 1.269(5) y
N1 C7 1.426(6) y
N2 C8 1.411(6) y
N3 C14 1.287(6) y
N3 C15 1.407(6) y
C1 C2 1.487(7) ?
C2 C3 1.383(6) ?
C2 C7 1.404(6) ?
C3 C4 1.378(7) ?
C3 H3A 0.9300 ?
C4 C5 1.385(7) ?
C4 H4A 0.9300 ?
C5 C6 1.379(6) ?
C5 H5A 0.9300 ?
C6 C7 1.395(6) ?
C6 H6A 0.9300 ?
C8 C13 1.389(6) ?
C8 C9 1.403(7) ?
C9 C10 1.364(7) ?
C9 H9A 0.9300 ?
C10 C11 1.383(7) ?
C10 H10A 0.9300 ?
C11 C12 1.409(7) ?
C12 C13 1.396(6) ?
C12 C14 1.438(6) ?
C13 H13A 0.9300 ?
C14 H14A 0.9300 ?
C15 C20 1.385(6) ?
C15 C16 1.395(6) ?
C16 C17 1.369(6) ?
C16 H16A 0.9300 ?
C17 C18 1.371(7) ?
C17 H17A 0.9300 ?
C18 C19 1.378(7) ?
C19 C20 1.378(6) ?
C19 H19A 0.9300 ?
C20 H20A 0.9300 ?

loop_
_geom_hbond_atom_site_label_D
_geom_hbond_atom_site_label_H
_geom_hbond_atom_site_label_A
_geom_hbond_site_symmetry_A
_geom_hbond_distance_DH
_geom_hbond_distance_HA
_geom_hbond_distance_DA
_geom_hbond_angle_DHA
O2 H2O N1 . 0.82 1.83 2.580(5) 152
O3 H3O N3 . 0.82 1.81 2.544(5) 148
O1W H1W1 O1 . 0.852(10) 2.05(3) 2.875(5) 164(8)
C5 H5A O1 6_566 0.93 2.56 3.457(7) 161
C14 H14A O1W 1_556 0.93 2.47 3.364(7) 162
C19 H19A O2 1_556 0.93 2.59 3.355(6) 140

loop_
_geom_torsion_atom_site_label_1
_geom_torsion_atom_site_label_2
_geom_torsion_atom_site_label_3
_geom_torsion_atom_site_label_4
_geom_torsion
_geom_torsion_publ_flag
C7 N1 N2 C8 174.3(4) y
O1 C1 C2 C3 4.9(9) ?
O2 C1 C2 C3 -172.0(5) ?
O1 C1 C2 C7 -174.1(6) ?
O2 C1 C2 C7 9.0(8) ?
C7 C2 C3 C4 -1.3(8) ?
C1 C2 C3 C4 179.7(5) ?
C2 C3 C4 C5 0.4(9) ?
C3 C4 C5 C6 0.1(9) ?
C4 C5 C6 C7 0.2(8) ?
C5 C6 C7 C2 -1.1(8) ?
C5 C6 C7 N1 -177.6(5) ?
C3 C2 C7 C6 1.6(7) ?
C1 C2 C7 C6 -179.4(5) ?
C3 C2 C7 N1 178.3(5) ?
C1 C2 C7 N1 -2.7(7) ?
N2 N1 C7 C6 -14.7(6) ?
N2 N1 C7 C2 168.7(4) y
N1 N2 C8 C13 177.0(4) y
N1 N2 C8 C9 -5.5(7) ?
C13 C8 C9 C10 1.0(8) ?
N2 C8 C9 C10 -176.4(5) ?
C8 C9 C10 C11 -0.9(9) ?
C9 C10 C11 O3 -179.2(5) ?
C9 C10 C11 C12 -0.4(9) ?
O3 C11 C12 C13 -179.8(5) ?
C10 C11 C12 C13 1.4(8) ?
O3 C11 C12 C14 -2.3(8) ?
C10 C11 C12 C14 178.8(5) ?
C9 C8 C13 C12 0.0(7) ?
N2 C8 C13 C12 177.7(4) ?
C11 C12 C13 C8 -1.2(7) ?
C14 C12 C13 C8 -178.6(4) ?
C15 N3 C14 C12 -179.2(4) y
C13 C12 C14 N3 177.9(4) y
C11 C12 C14 N3 0.5(7) ?
C14 N3 C15 C20 21.2(7) ?
C14 N3 C15 C16 -161.4(5) y
C20 C15 C16 C17 -1.4(8) ?
N3 C15 C16 C17 -179.0(4) ?
C15 C16 C17 C18 0.1(8) ?
C16 C17 C18 C19 1.3(9) ?
C16 C17 C18 Cl -179.2(4) ?
C17 C18 C19 C20 -1.3(9) ?
Cl C18 C19 C20 179.2(4) ?
C18 C19 C20 C15 0.0(8) ?
C16 C15 C20 C19 1.4(7) ?
N3 C15 C20 C19 178.7(4) ?

loop_
_cod_related_entry_id
_cod_related_entry_database
_cod_related_entry_code
1 ChemSpider 30654797
